data_4517561
loop_
_publ_author_name
'Spektor, Kristina'
'Crichton, Wilson A.'
'Filippov, Stanislav'
'Klarbring, Johan'
'Simak, Sergei I.'
'Fischer, Andreas'
'H\"aussermann, Ulrich'

_publ_section_title
;
 Na-Ni-H Phase Formation at High Pressures and High Temperatures: Hydrido
 Complexes [NiH<sub>5</sub>]<sup>3-</sup><i>Versus</i> the Perovskite
 NaNiH<sub>3</sub>.
;
_journal_issue 15
_journal_name_full 'ACS omega'
_journal_page_first 8730
_journal_page_last 8743
_journal_paper_doi 10.1021/acsomega.0c00239
_journal_volume 5
_journal_year 2020
_chemical_formula_sum 'H3 Na Ni'
_chemical_formula_weight 84.7
_space_group_IT_number 221
_space_group_name_Hall '-P 4 2 3'
_space_group_name_H-M_alt 'P m -3 m'
_symmetry_cell_setting cubic
_symmetry_Int_Tables_number 221
_symmetry_space_group_name_Hall '-P 4 2 3'
_symmetry_space_group_name_H-M 'P m -3 m'
_cell_angle_alpha 90
_cell_angle_beta 90
_cell_angle_gamma 90
_cell_formula_units_Z 1
_cell_length_a 3.43235(3)
_cell_length_b 3.43235(3)
_cell_length_c 3.43235(3)
_cell_measurement_temperature 293
_cell_volume 40.4366(6)
_diffrn_ambient_temperature 293
_diffrn_measurement_device_type 'high resolution PXRD diffractomerer at ID22, ESRF'
_diffrn_radiation_probe x-ray
_diffrn_radiation_type synchrotron
_diffrn_radiation_wavelength 0.3544
_exptl_absorpt_coefficient_mu 1.635
_exptl_crystal_density_diffrn 3.4784
_exptl_crystal_F_000 42
_pd_instr_location ' ?'
_pd_meas_2theta_range_inc 0.004
_pd_meas_2theta_range_max 32.928
_pd_meas_2theta_range_min 0.504
_pd_meas_number_of_points 8107
_pd_proc_2theta_range_inc 0.004
_pd_proc_2theta_range_max 32.928
_pd_proc_2theta_range_min 0.504
_pd_proc_ls_background_function 'Manual background combined with 8 Chebyshev polynoms'
_pd_proc_ls_pref_orient_corr none
_pd_proc_ls_profile_function Lorentzian
_pd_proc_ls_prof_R_factor 0.0743
_pd_proc_ls_prof_wR_expected 0.0821
_pd_proc_ls_prof_wR_factor 0.1050
_refine_diff_density_max 1.11
_refine_diff_density_min -1.45
_refine_ls_goodness_of_fit_all 1.28
_refine_ls_hydrogen_treatment constr
_refine_ls_number_constraints 0
_refine_ls_number_parameters 15
_refine_ls_number_restraints 0
_refine_ls_R_factor_all 0.0239
_refine_ls_R_factor_gt 0.0239
_refine_ls_shift/su_max 0.0403
_refine_ls_shift/su_mean 0.0101
_refine_ls_weighting_scheme sigma
_refine_ls_wR_factor_all 0.0351
_refine_ls_wR_factor_gt 0.0351
_cod_data_source_file ao0c00239_si_006.cif
_cod_data_source_block I
_cod_depositor_comments
;
The following automatic conversions were performed:

data item '_diffrn_radiation_probe' value 'X-ray' was changed to
'x-ray' in accordance with the
/home/data/users/saulius/crontab/automatic-downloads/rss-feeds/ACS/lib/dictionaries/cif_core.dic
dictionary named 'cif_core.dic' version 2.4.2 last updated on
2011-04-26.

Automatic conversion script
Id: cif_fix_values 7556 2019-12-06 15:28:31Z antanas 

 Adding full bibliography for 4517557--4517561.cif.
;
_cod_original_cell_volume 40.4365(6)
_cod_original_formula_sum 'H3 Na1 Ni1'
_cod_database_code 4517561

loop_
_space_group_symop_id
_space_group_symop_operation_xyz
1 x,y,z
2 -x,-y,z
3 -x,y,-z
4 x,-y,-z
5 z,x,y
6 z,-x,-y
7 -z,-x,y
8 -z,x,-y
9 y,z,x
10 -y,z,-x
11 y,-z,-x
12 -y,-z,x
13 y,x,-z
14 -y,-x,-z
15 y,-x,z
16 -y,x,z
17 x,z,-y
18 -x,z,y
19 -x,-z,-y
20 x,-z,y
21 z,y,-x
22 z,-y,x
23 -z,y,x
24 -z,-y,-x
25 -x,-y,-z
26 x,y,-z
27 x,-y,z
28 -x,y,z
29 -z,-x,-y
30 -z,x,y
31 z,x,-y
32 z,-x,y
33 -y,-z,-x
34 y,-z,x
35 -y,z,x
36 y,z,-x
37 -y,-x,z
38 y,x,z
39 -y,x,-z
40 y,-x,-z
41 -x,-z,y
42 x,-z,-y
43 x,z,y
44 -x,z,-y
45 -z,-y,x
46 -z,y,-x
47 z,-y,-x
48 z,y,x

loop_
_atom_site_label
_atom_site_type_symbol
_atom_site_fract_x
_atom_site_fract_y
_atom_site_fract_z
_atom_site_adp_type
_atom_site_U_iso_or_equiv
_atom_site_site_symmetry_multiplicity
_atom_site_occupancy
_atom_site_calc_flag
_atom_site_refinement_flags
_atom_site_disorder_assembly
_atom_site_disorder_group
Ni1 Ni 0 0 0 Uiso 0.00451(11) 1 1 d . . .
Na1 Na 0.5 0.5 0.5 Uiso 0.0103(3) 1 1 d . . .
H1 H 0.5 0 0 Uiso 0.038 3 1 d . . .

loop_
_atom_type_symbol
_atom_type_scat_dispersion_real
_atom_type_scat_dispersion_imag
_atom_type_scat_source
H 0.0000 0.0000 'International Tables Vol C tables 4.2.6.8 and 6.1.1.1'
Na 0.0055 0.0057 'International Tables Vol C tables 4.2.6.8 and 6.1.1.1'
Ni 0.1849 0.3077 'International Tables Vol C tables 4.2.6.8 and 6.1.1.1'

loop_
_exptl_crystal_face_index_h
_exptl_crystal_face_index_k
_exptl_crystal_face_index_l
_exptl_crystal_face_perp_dist
? ? ? ?

loop_
_geom_angle_atom_site_label_1
_geom_angle_atom_site_label_2
_geom_angle_atom_site_label_3
_geom_angle_site_symmetry_1
_geom_angle_site_symmetry_2
_geom_angle_site_symmetry_3
_geom_angle
_geom_angle_publ_flag
Na1 Ni1 Na1 1_444 . 1_445 70.5288(5) ?
Na1 Ni1 Na1 1_444 . 1_454 70.5288(5) ?
Na1 Ni1 Na1 1_444 . 1_455 109.4712(5) ?
Na1 Ni1 Na1 1_444 . 1_544 70.5288(5) ?
Na1 Ni1 Na1 1_444 . 1_545 109.4712(5) ?
Na1 Ni1 Na1 1_444 . 1_554 109.4712(5) ?
Na1 Ni1 Na1 1_444 . . 180.0(5) ?
Na1 Ni1 H1 1_444 . 1_455 54.7356 ?
Na1 Ni1 H1 1_444 . . 125.2644 ?
Na1 Ni1 H1 1_444 . 5_545 54.7356 ?
Na1 Ni1 H1 1_444 . 5_555 125.2644 ?
Na1 Ni1 H1 1_444 . 9_554 54.7356 ?
Na1 Ni1 H1 1_444 . 9_555 125.2644 ?
Na1 Ni1 Na1 1_445 . 1_454 109.4712(5) ?
Na1 Ni1 Na1 1_445 . 1_455 70.5288(5) ?
Na1 Ni1 Na1 1_445 . 1_544 109.4712(5) ?
Na1 Ni1 Na1 1_445 . 1_545 70.5288(5) ?
Na1 Ni1 Na1 1_445 . 1_554 180.0(5) ?
Na1 Ni1 Na1 1_445 . . 109.4712(5) ?
Na1 Ni1 H1 1_445 . 1_455 54.7356 ?
Na1 Ni1 H1 1_445 . . 125.2644 ?
Na1 Ni1 H1 1_445 . 5_545 54.7356 ?
Na1 Ni1 H1 1_445 . 5_555 125.2644 ?
Na1 Ni1 H1 1_445 . 9_554 125.2644 ?
Na1 Ni1 H1 1_445 . 9_555 54.7356 ?
Na1 Ni1 Na1 1_454 . 1_455 70.5288(5) ?
Na1 Ni1 Na1 1_454 . 1_544 109.4712(5) ?
Na1 Ni1 Na1 1_454 . 1_545 180.0(5) ?
Na1 Ni1 Na1 1_454 . 1_554 70.5288(5) ?
Na1 Ni1 Na1 1_454 . . 109.4712(5) ?
Na1 Ni1 H1 1_454 . 1_455 54.7356 ?
Na1 Ni1 H1 1_454 . . 125.2644 ?
Na1 Ni1 H1 1_454 . 5_545 125.2644 ?
Na1 Ni1 H1 1_454 . 5_555 54.7356 ?
Na1 Ni1 H1 1_454 . 9_554 54.7356 ?
Na1 Ni1 H1 1_454 . 9_555 125.2644 ?
Na1 Ni1 Na1 1_455 . 1_544 180.0(5) ?
Na1 Ni1 Na1 1_455 . 1_545 109.4712(5) ?
Na1 Ni1 Na1 1_455 . 1_554 109.4712(5) ?
Na1 Ni1 Na1 1_455 . . 70.5288(5) ?
Na1 Ni1 H1 1_455 . 1_455 54.7356 ?
Na1 Ni1 H1 1_455 . . 125.2644 ?
Na1 Ni1 H1 1_455 . 5_545 125.2644 ?
Na1 Ni1 H1 1_455 . 5_555 54.7356 ?
Na1 Ni1 H1 1_455 . 9_554 125.2644 ?
Na1 Ni1 H1 1_455 . 9_555 54.7356 ?
Na1 Ni1 Na1 1_544 . 1_545 70.5288(5) ?
Na1 Ni1 Na1 1_544 . 1_554 70.5288(5) ?
Na1 Ni1 Na1 1_544 . . 109.4712(5) ?
Na1 Ni1 H1 1_544 . 1_455 125.2644 ?
Na1 Ni1 H1 1_544 . . 54.7356 ?
Na1 Ni1 H1 1_544 . 5_545 54.7356 ?
Na1 Ni1 H1 1_544 . 5_555 125.2644 ?
Na1 Ni1 H1 1_544 . 9_554 54.7356 ?
Na1 Ni1 H1 1_544 . 9_555 125.2644 ?
Na1 Ni1 Na1 1_545 . 1_554 109.4712(5) ?
Na1 Ni1 Na1 1_545 . . 70.5288(5) ?
Na1 Ni1 H1 1_545 . 1_455 125.2644 ?
Na1 Ni1 H1 1_545 . . 54.7356 ?
Na1 Ni1 H1 1_545 . 5_545 54.7356 ?
Na1 Ni1 H1 1_545 . 5_555 125.2644 ?
Na1 Ni1 H1 1_545 . 9_554 125.2644 ?
Na1 Ni1 H1 1_545 . 9_555 54.7356 ?
Na1 Ni1 Na1 1_554 . . 70.5288(5) ?
Na1 Ni1 H1 1_554 . 1_455 125.2644 ?
Na1 Ni1 H1 1_554 . . 54.7356 ?
Na1 Ni1 H1 1_554 . 5_545 125.2644 ?
Na1 Ni1 H1 1_554 . 5_555 54.7356 ?
Na1 Ni1 H1 1_554 . 9_554 54.7356 ?
Na1 Ni1 H1 1_554 . 9_555 125.2644 ?
Na1 Ni1 H1 . . 1_455 125.2644 ?
Na1 Ni1 H1 . . . 54.7356 ?
Na1 Ni1 H1 . . 5_545 125.2644 ?
Na1 Ni1 H1 . . 5_555 54.7356 ?
Na1 Ni1 H1 . . 9_554 125.2644 ?
Na1 Ni1 H1 . . 9_555 54.7356 ?
H1 Ni1 H1 1_455 . . 180.0 ?
H1 Ni1 H1 1_455 . 5_545 90 ?
H1 Ni1 H1 1_455 . 5_555 90 ?
H1 Ni1 H1 1_455 . 9_554 90 ?
H1 Ni1 H1 1_455 . 9_555 90 ?
H1 Ni1 H1 . . 5_545 90 ?
H1 Ni1 H1 . . 5_555 90 ?
H1 Ni1 H1 . . 9_554 90 ?
H1 Ni1 H1 . . 9_555 90 ?
H1 Ni1 H1 5_545 . 5_555 180.0 ?
H1 Ni1 H1 5_545 . 9_554 90 ?
H1 Ni1 H1 5_545 . 9_555 90 ?
H1 Ni1 H1 5_555 . 9_554 90 ?
H1 Ni1 H1 5_555 . 9_555 90 ?
H1 Ni1 H1 9_554 . 9_555 180.0 ?
Ni1 Na1 Ni1 . . 1_556 70.5288(5) ?
Ni1 Na1 Ni1 . . 1_565 70.5288(5) ?
Ni1 Na1 Ni1 . . 1_566 109.4712(5) ?
Ni1 Na1 Ni1 . . 1_655 70.5288(5) ?
Ni1 Na1 Ni1 . . 1_656 109.4712(5) ?
Ni1 Na1 Ni1 . . 1_665 109.4712(5) ?
Ni1 Na1 Ni1 . . 1_666 180.0(5) ?
Ni1 Na1 Na1 . . 1_455 54.7356(3) ?
Ni1 Na1 Na1 . . 1_545 54.7356(3) ?
Ni1 Na1 Na1 . . 1_554 54.7356(3) ?
Ni1 Na1 Na1 . . 1_556 125.2644(3) ?
Ni1 Na1 Na1 . . 1_565 125.2644(3) ?
Ni1 Na1 Na1 . . 1_655 125.2644(3) ?
Ni1 Na1 H1 . . . 35.2644 ?
Ni1 Na1 H1 . . 1_556 90.0000 ?
Ni1 Na1 H1 . . 1_565 90.0000 ?
Ni1 Na1 H1 . . 1_566 144.7356 ?
Ni1 Na1 H1 . . 5_555 35.2644 ?
Ni1 Na1 H1 . . 5_556 90.0000 ?
Ni1 Na1 H1 . . 5_655 90.0000 ?
Ni1 Na1 H1 . . 5_656 144.7356 ?
Ni1 Na1 H1 . . 9_555 35.2644 ?
Ni1 Na1 H1 . . 9_565 90.0000 ?
Ni1 Na1 H1 . . 9_655 90.0000 ?
Ni1 Na1 H1 . . 9_665 144.7356 ?
Ni1 Na1 Ni1 1_556 . 1_565 109.4712(5) ?
Ni1 Na1 Ni1 1_556 . 1_566 70.5288(5) ?
Ni1 Na1 Ni1 1_556 . 1_655 109.4712(5) ?
Ni1 Na1 Ni1 1_556 . 1_656 70.5288(5) ?
Ni1 Na1 Ni1 1_556 . 1_665 180.0(5) ?
Ni1 Na1 Ni1 1_556 . 1_666 109.4712(5) ?
Ni1 Na1 Na1 1_556 . 1_455 54.7356(3) ?
Ni1 Na1 Na1 1_556 . 1_545 54.7356(3) ?
Ni1 Na1 Na1 1_556 . 1_554 125.2644(3) ?
Ni1 Na1 Na1 1_556 . 1_556 54.7356(3) ?
Ni1 Na1 Na1 1_556 . 1_565 125.2644(3) ?
Ni1 Na1 Na1 1_556 . 1_655 125.2644(3) ?
Ni1 Na1 H1 1_556 . . 90.0000 ?
Ni1 Na1 H1 1_556 . 1_556 35.2644 ?
Ni1 Na1 H1 1_556 . 1_565 144.7356 ?
Ni1 Na1 H1 1_556 . 1_566 90.0000 ?
Ni1 Na1 H1 1_556 . 5_555 90.0000 ?
Ni1 Na1 H1 1_556 . 5_556 35.2644 ?
Ni1 Na1 H1 1_556 . 5_655 144.7356 ?
Ni1 Na1 H1 1_556 . 5_656 90.0000 ?
Ni1 Na1 H1 1_556 . 9_555 35.2644 ?
Ni1 Na1 H1 1_556 . 9_565 90.0000 ?
Ni1 Na1 H1 1_556 . 9_655 90.0000 ?
Ni1 Na1 H1 1_556 . 9_665 144.7356 ?
Ni1 Na1 Ni1 1_565 . 1_566 70.5288(5) ?
Ni1 Na1 Ni1 1_565 . 1_655 109.4712(5) ?
Ni1 Na1 Ni1 1_565 . 1_656 180.0(5) ?
Ni1 Na1 Ni1 1_565 . 1_665 70.5288(5) ?
Ni1 Na1 Ni1 1_565 . 1_666 109.4712(5) ?
Ni1 Na1 Na1 1_565 . 1_455 54.7356(3) ?
Ni1 Na1 Na1 1_565 . 1_545 125.2644(3) ?
Ni1 Na1 Na1 1_565 . 1_554 54.7356(3) ?
Ni1 Na1 Na1 1_565 . 1_556 125.2644(3) ?
Ni1 Na1 Na1 1_565 . 1_565 54.7356(3) ?
Ni1 Na1 Na1 1_565 . 1_655 125.2644(3) ?
Ni1 Na1 H1 1_565 . . 90.0000 ?
Ni1 Na1 H1 1_565 . 1_556 144.7356 ?
Ni1 Na1 H1 1_565 . 1_565 35.2644 ?
Ni1 Na1 H1 1_565 . 1_566 90.0000 ?
Ni1 Na1 H1 1_565 . 5_555 35.2644 ?
Ni1 Na1 H1 1_565 . 5_556 90.0000 ?
Ni1 Na1 H1 1_565 . 5_655 90.0000 ?
Ni1 Na1 H1 1_565 . 5_656 144.7356 ?
Ni1 Na1 H1 1_565 . 9_555 90.0000 ?
Ni1 Na1 H1 1_565 . 9_565 35.2644 ?
Ni1 Na1 H1 1_565 . 9_655 144.7356 ?
Ni1 Na1 H1 1_565 . 9_665 90.0000 ?
Ni1 Na1 Ni1 1_566 . 1_655 180.0(5) ?
Ni1 Na1 Ni1 1_566 . 1_656 109.4712(5) ?
Ni1 Na1 Ni1 1_566 . 1_665 109.4712(5) ?
Ni1 Na1 Ni1 1_566 . 1_666 70.5288(5) ?
Ni1 Na1 Na1 1_566 . 1_455 54.7356(3) ?
Ni1 Na1 Na1 1_566 . 1_545 125.2644(3) ?
Ni1 Na1 Na1 1_566 . 1_554 125.2644(3) ?
Ni1 Na1 Na1 1_566 . 1_556 54.7356(3) ?
Ni1 Na1 Na1 1_566 . 1_565 54.7356(3) ?
Ni1 Na1 Na1 1_566 . 1_655 125.2644(3) ?
Ni1 Na1 H1 1_566 . . 144.7356 ?
Ni1 Na1 H1 1_566 . 1_556 90.0000 ?
Ni1 Na1 H1 1_566 . 1_565 90.0000 ?
Ni1 Na1 H1 1_566 . 1_566 35.2644 ?
Ni1 Na1 H1 1_566 . 5_555 90.0000 ?
Ni1 Na1 H1 1_566 . 5_556 35.2644 ?
Ni1 Na1 H1 1_566 . 5_655 144.7356 ?
Ni1 Na1 H1 1_566 . 5_656 90.0000 ?
Ni1 Na1 H1 1_566 . 9_555 90.0000 ?
Ni1 Na1 H1 1_566 . 9_565 35.2644 ?
Ni1 Na1 H1 1_566 . 9_655 144.7356 ?
Ni1 Na1 H1 1_566 . 9_665 90.0000 ?
Ni1 Na1 Ni1 1_655 . 1_656 70.5288(5) ?
Ni1 Na1 Ni1 1_655 . 1_665 70.5288(5) ?
Ni1 Na1 Ni1 1_655 . 1_666 109.4712(5) ?
Ni1 Na1 Na1 1_655 . 1_455 125.2644(3) ?
Ni1 Na1 Na1 1_655 . 1_545 54.7356(3) ?
Ni1 Na1 Na1 1_655 . 1_554 54.7356(3) ?
Ni1 Na1 Na1 1_655 . 1_556 125.2644(3) ?
Ni1 Na1 Na1 1_655 . 1_565 125.2644(3) ?
Ni1 Na1 Na1 1_655 . 1_655 54.7356(3) ?
Ni1 Na1 H1 1_655 . . 35.2644 ?
Ni1 Na1 H1 1_655 . 1_556 90.0000 ?
Ni1 Na1 H1 1_655 . 1_565 90.0000 ?
Ni1 Na1 H1 1_655 . 1_566 144.7356 ?
Ni1 Na1 H1 1_655 . 5_555 90.0000 ?
Ni1 Na1 H1 1_655 . 5_556 144.7356 ?
Ni1 Na1 H1 1_655 . 5_655 35.2644 ?
Ni1 Na1 H1 1_655 . 5_656 90.0000 ?
Ni1 Na1 H1 1_655 . 9_555 90.0000 ?
Ni1 Na1 H1 1_655 . 9_565 144.7356 ?
Ni1 Na1 H1 1_655 . 9_655 35.2644 ?
Ni1 Na1 H1 1_655 . 9_665 90.0000 ?
Ni1 Na1 Ni1 1_656 . 1_665 109.4712(5) ?
Ni1 Na1 Ni1 1_656 . 1_666 70.5288(5) ?
Ni1 Na1 Na1 1_656 . 1_455 125.2644(3) ?
Ni1 Na1 Na1 1_656 . 1_545 54.7356(3) ?
Ni1 Na1 Na1 1_656 . 1_554 125.2644(3) ?
Ni1 Na1 Na1 1_656 . 1_556 54.7356(3) ?
Ni1 Na1 Na1 1_656 . 1_565 125.2644(3) ?
Ni1 Na1 Na1 1_656 . 1_655 54.7356(3) ?
Ni1 Na1 H1 1_656 . . 90.0000 ?
Ni1 Na1 H1 1_656 . 1_556 35.2644 ?
Ni1 Na1 H1 1_656 . 1_565 144.7356 ?
Ni1 Na1 H1 1_656 . 1_566 90.0000 ?
Ni1 Na1 H1 1_656 . 5_555 144.7356 ?
Ni1 Na1 H1 1_656 . 5_556 90.0000 ?
Ni1 Na1 H1 1_656 . 5_655 90.0000 ?
Ni1 Na1 H1 1_656 . 5_656 35.2644 ?
Ni1 Na1 H1 1_656 . 9_555 90.0000 ?
Ni1 Na1 H1 1_656 . 9_565 144.7356 ?
Ni1 Na1 H1 1_656 . 9_655 35.2644 ?
Ni1 Na1 H1 1_656 . 9_665 90.0000 ?
Ni1 Na1 Ni1 1_665 . 1_666 70.5288(5) ?
Ni1 Na1 Na1 1_665 . 1_455 125.2644(3) ?
Ni1 Na1 Na1 1_665 . 1_545 125.2644(3) ?
Ni1 Na1 Na1 1_665 . 1_554 54.7356(3) ?
Ni1 Na1 Na1 1_665 . 1_556 125.2644(3) ?
Ni1 Na1 Na1 1_665 . 1_565 54.7356(3) ?
Ni1 Na1 Na1 1_665 . 1_655 54.7356(3) ?
Ni1 Na1 H1 1_665 . . 90.0000 ?
Ni1 Na1 H1 1_665 . 1_556 144.7356 ?
Ni1 Na1 H1 1_665 . 1_565 35.2644 ?
Ni1 Na1 H1 1_665 . 1_566 90.0000 ?
Ni1 Na1 H1 1_665 . 5_555 90.0000 ?
Ni1 Na1 H1 1_665 . 5_556 144.7356 ?
Ni1 Na1 H1 1_665 . 5_655 35.2644 ?
Ni1 Na1 H1 1_665 . 5_656 90.0000 ?
Ni1 Na1 H1 1_665 . 9_555 144.7356 ?
Ni1 Na1 H1 1_665 . 9_565 90.0000 ?
Ni1 Na1 H1 1_665 . 9_655 90.0000 ?
Ni1 Na1 H1 1_665 . 9_665 35.2644 ?
Ni1 Na1 Na1 1_666 . 1_455 125.2644(3) ?
Ni1 Na1 Na1 1_666 . 1_545 125.2644(3) ?
Ni1 Na1 Na1 1_666 . 1_554 125.2644(3) ?
Ni1 Na1 Na1 1_666 . 1_556 54.7356(3) ?
Ni1 Na1 Na1 1_666 . 1_565 54.7356(3) ?
Ni1 Na1 Na1 1_666 . 1_655 54.7356(3) ?
Ni1 Na1 H1 1_666 . . 144.7356 ?
Ni1 Na1 H1 1_666 . 1_556 90.0000 ?
Ni1 Na1 H1 1_666 . 1_565 90.0000 ?
Ni1 Na1 H1 1_666 . 1_566 35.2644 ?
Ni1 Na1 H1 1_666 . 5_555 144.7356 ?
Ni1 Na1 H1 1_666 . 5_556 90.0000 ?
Ni1 Na1 H1 1_666 . 5_655 90.0000 ?
Ni1 Na1 H1 1_666 . 5_656 35.2644 ?
Ni1 Na1 H1 1_666 . 9_555 144.7356 ?
Ni1 Na1 H1 1_666 . 9_565 90.0000 ?
Ni1 Na1 H1 1_666 . 9_655 90.0000 ?
Ni1 Na1 H1 1_666 . 9_665 35.2644 ?
Na1 Na1 Na1 1_455 . 1_545 90 ?
Na1 Na1 Na1 1_455 . 1_554 90 ?
Na1 Na1 Na1 1_455 . 1_556 90 ?
Na1 Na1 Na1 1_455 . 1_565 90 ?
Na1 Na1 Na1 1_455 . 1_655 180.0(5) ?
Na1 Na1 H1 1_455 . . 90 ?
Na1 Na1 H1 1_455 . 1_556 90 ?
Na1 Na1 H1 1_455 . 1_565 90 ?
Na1 Na1 H1 1_455 . 1_566 90 ?
Na1 Na1 H1 1_455 . 5_555 45.0000 ?
Na1 Na1 H1 1_455 . 5_556 45.0000 ?
Na1 Na1 H1 1_455 . 5_655 135.0000 ?
Na1 Na1 H1 1_455 . 5_656 135.0000 ?
Na1 Na1 H1 1_455 . 9_555 45.0000 ?
Na1 Na1 H1 1_455 . 9_565 45.0000 ?
Na1 Na1 H1 1_455 . 9_655 135.0000 ?
Na1 Na1 H1 1_455 . 9_665 135.0000 ?
Na1 Na1 Na1 1_545 . 1_554 90 ?
Na1 Na1 Na1 1_545 . 1_556 90 ?
Na1 Na1 Na1 1_545 . 1_565 180.0(5) ?
Na1 Na1 Na1 1_545 . 1_655 90 ?
Na1 Na1 H1 1_545 . . 45.0000 ?
Na1 Na1 H1 1_545 . 1_556 45.0000 ?
Na1 Na1 H1 1_545 . 1_565 135.0000 ?
Na1 Na1 H1 1_545 . 1_566 135.0000 ?
Na1 Na1 H1 1_545 . 5_555 90 ?
Na1 Na1 H1 1_545 . 5_556 90 ?
Na1 Na1 H1 1_545 . 5_655 90 ?
Na1 Na1 H1 1_545 . 5_656 90 ?
Na1 Na1 H1 1_545 . 9_555 45.0000 ?
Na1 Na1 H1 1_545 . 9_565 135.0000 ?
Na1 Na1 H1 1_545 . 9_655 45.0000 ?
Na1 Na1 H1 1_545 . 9_665 135.0000 ?
Na1 Na1 Na1 1_554 . 1_556 180.0(5) ?
Na1 Na1 Na1 1_554 . 1_565 90 ?
Na1 Na1 Na1 1_554 . 1_655 90 ?
Na1 Na1 H1 1_554 . . 45.0000 ?
Na1 Na1 H1 1_554 . 1_556 135.0000 ?
Na1 Na1 H1 1_554 . 1_565 45.0000 ?
Na1 Na1 H1 1_554 . 1_566 135.0000 ?
Na1 Na1 H1 1_554 . 5_555 45.0000 ?
Na1 Na1 H1 1_554 . 5_556 135.0000 ?
Na1 Na1 H1 1_554 . 5_655 45.0000 ?
Na1 Na1 H1 1_554 . 5_656 135.0000 ?
Na1 Na1 H1 1_554 . 9_555 90 ?
Na1 Na1 H1 1_554 . 9_565 90 ?
Na1 Na1 H1 1_554 . 9_655 90 ?
Na1 Na1 H1 1_554 . 9_665 90 ?
Na1 Na1 Na1 1_556 . 1_565 90 ?
Na1 Na1 Na1 1_556 . 1_655 90 ?
Na1 Na1 H1 1_556 . . 135.0000 ?
Na1 Na1 H1 1_556 . 1_556 45.0000 ?
Na1 Na1 H1 1_556 . 1_565 135.0000 ?
Na1 Na1 H1 1_556 . 1_566 45.0000 ?
Na1 Na1 H1 1_556 . 5_555 135.0000 ?
Na1 Na1 H1 1_556 . 5_556 45.0000 ?
Na1 Na1 H1 1_556 . 5_655 135.0000 ?
Na1 Na1 H1 1_556 . 5_656 45.0000 ?
Na1 Na1 H1 1_556 . 9_555 90 ?
Na1 Na1 H1 1_556 . 9_565 90 ?
Na1 Na1 H1 1_556 . 9_655 90 ?
Na1 Na1 H1 1_556 . 9_665 90 ?
Na1 Na1 Na1 1_565 . 1_655 90 ?
Na1 Na1 H1 1_565 . . 135.0000 ?
Na1 Na1 H1 1_565 . 1_556 135.0000 ?
Na1 Na1 H1 1_565 . 1_565 45.0000 ?
Na1 Na1 H1 1_565 . 1_566 45.0000 ?
Na1 Na1 H1 1_565 . 5_555 90 ?
Na1 Na1 H1 1_565 . 5_556 90 ?
Na1 Na1 H1 1_565 . 5_655 90 ?
Na1 Na1 H1 1_565 . 5_656 90 ?
Na1 Na1 H1 1_565 . 9_555 135.0000 ?
Na1 Na1 H1 1_565 . 9_565 45.0000 ?
Na1 Na1 H1 1_565 . 9_655 135.0000 ?
Na1 Na1 H1 1_565 . 9_665 45.0000 ?
Na1 Na1 H1 1_655 . . 90 ?
Na1 Na1 H1 1_655 . 1_556 90 ?
Na1 Na1 H1 1_655 . 1_565 90 ?
Na1 Na1 H1 1_655 . 1_566 90 ?
Na1 Na1 H1 1_655 . 5_555 135.0000 ?
Na1 Na1 H1 1_655 . 5_556 135.0000 ?
Na1 Na1 H1 1_655 . 5_655 45.0000 ?
Na1 Na1 H1 1_655 . 5_656 45.0000 ?
Na1 Na1 H1 1_655 . 9_555 135.0000 ?
Na1 Na1 H1 1_655 . 9_565 135.0000 ?
Na1 Na1 H1 1_655 . 9_655 45.0000 ?
Na1 Na1 H1 1_655 . 9_665 45.0000 ?
H1 Na1 H1 . . 1_556 90.0000 ?
H1 Na1 H1 . . 1_565 90.0000 ?
H1 Na1 H1 . . 1_566 180.0 ?
H1 Na1 H1 . . 5_555 60.0000 ?
H1 Na1 H1 . . 5_556 120.0000 ?
H1 Na1 H1 . . 5_655 60.0000 ?
H1 Na1 H1 . . 5_656 120.0000 ?
H1 Na1 H1 . . 9_555 60.0000 ?
H1 Na1 H1 . . 9_565 120.0000 ?
H1 Na1 H1 . . 9_655 60.0000 ?
H1 Na1 H1 . . 9_665 120.0000 ?
H1 Na1 H1 1_556 . 1_565 180.0 ?
H1 Na1 H1 1_556 . 1_566 90.0000 ?
H1 Na1 H1 1_556 . 5_555 120.0000 ?
H1 Na1 H1 1_556 . 5_556 60.0000 ?
H1 Na1 H1 1_556 . 5_655 120.0000 ?
H1 Na1 H1 1_556 . 5_656 60.0000 ?
H1 Na1 H1 1_556 . 9_555 60.0000 ?
H1 Na1 H1 1_556 . 9_565 120.0000 ?
H1 Na1 H1 1_556 . 9_655 60.0000 ?
H1 Na1 H1 1_556 . 9_665 120.0000 ?
H1 Na1 H1 1_565 . 1_566 90.0000 ?
H1 Na1 H1 1_565 . 5_555 60.0000 ?
H1 Na1 H1 1_565 . 5_556 120.0000 ?
H1 Na1 H1 1_565 . 5_655 60.0000 ?
H1 Na1 H1 1_565 . 5_656 120.0000 ?
H1 Na1 H1 1_565 . 9_555 120.0000 ?
H1 Na1 H1 1_565 . 9_565 60.0000 ?
H1 Na1 H1 1_565 . 9_655 120.0000 ?
H1 Na1 H1 1_565 . 9_665 60.0000 ?
H1 Na1 H1 1_566 . 5_555 120.0000 ?
H1 Na1 H1 1_566 . 5_556 60.0000 ?
H1 Na1 H1 1_566 . 5_655 120.0000 ?
H1 Na1 H1 1_566 . 5_656 60.0000 ?
H1 Na1 H1 1_566 . 9_555 120.0000 ?
H1 Na1 H1 1_566 . 9_565 60.0000 ?
H1 Na1 H1 1_566 . 9_655 120.0000 ?
H1 Na1 H1 1_566 . 9_665 60.0000 ?
H1 Na1 H1 5_555 . 5_556 90.0000 ?
H1 Na1 H1 5_555 . 5_655 90.0000 ?
H1 Na1 H1 5_555 . 5_656 180.0 ?
H1 Na1 H1 5_555 . 9_555 60.0000 ?
H1 Na1 H1 5_555 . 9_565 60.0000 ?
H1 Na1 H1 5_555 . 9_655 120.0000 ?
H1 Na1 H1 5_555 . 9_665 120.0000 ?
H1 Na1 H1 5_556 . 5_655 180.0 ?
H1 Na1 H1 5_556 . 5_656 90.0000 ?
H1 Na1 H1 5_556 . 9_555 60.0000 ?
H1 Na1 H1 5_556 . 9_565 60.0000 ?
H1 Na1 H1 5_556 . 9_655 120.0000 ?
H1 Na1 H1 5_556 . 9_665 120.0000 ?
H1 Na1 H1 5_655 . 5_656 90.0000 ?
H1 Na1 H1 5_655 . 9_555 120.0000 ?
H1 Na1 H1 5_655 . 9_565 120.0000 ?
H1 Na1 H1 5_655 . 9_655 60.0000 ?
H1 Na1 H1 5_655 . 9_665 60.0000 ?
H1 Na1 H1 5_656 . 9_555 120.0000 ?
H1 Na1 H1 5_656 . 9_565 120.0000 ?
H1 Na1 H1 5_656 . 9_655 60.0000 ?
H1 Na1 H1 5_656 . 9_665 60.0000 ?
H1 Na1 H1 9_555 . 9_565 90.0000 ?
H1 Na1 H1 9_555 . 9_655 90.0000 ?
H1 Na1 H1 9_555 . 9_665 180.0 ?
H1 Na1 H1 9_565 . 9_655 180.0 ?
H1 Na1 H1 9_565 . 9_665 90.0000 ?
H1 Na1 H1 9_655 . 9_665 90.0000 ?
Ni1 H1 Ni1 . . 1_655 180.0 ?
Ni1 H1 Na1 . . 1_544 90 ?
Ni1 H1 Na1 . . 1_545 90 ?
Ni1 H1 Na1 . . 1_554 90 ?
Ni1 H1 Na1 . . . 90 ?
Ni1 H1 Na1 1_655 . 1_544 90 ?
Ni1 H1 Na1 1_655 . 1_545 90 ?
Ni1 H1 Na1 1_655 . 1_554 90 ?
Ni1 H1 Na1 1_655 . . 90 ?
Na1 H1 Na1 1_544 . 1_545 90.0000 ?
Na1 H1 Na1 1_544 . 1_554 90.0000 ?
Na1 H1 Na1 1_544 . . 180.0 ?
Na1 H1 Na1 1_545 . 1_554 180.0 ?
Na1 H1 Na1 1_545 . . 90.0000 ?
Na1 H1 Na1 1_554 . . 90.0000 ?

loop_
_geom_bond_atom_site_label_1
_geom_bond_atom_site_label_2
_geom_bond_site_symmetry_1
_geom_bond_site_symmetry_2
_geom_bond_distance
_geom_bond_publ_flag
Ni1 Na1 . 1_444 2.97250(3) ?
Ni1 Na1 . 1_445 2.97250(3) ?
Ni1 Na1 . 1_454 2.97250(3) ?
Ni1 Na1 . 1_455 2.97250(3) ?
Ni1 Na1 . 1_544 2.97250(3) ?
Ni1 Na1 . 1_545 2.97250(3) ?
Ni1 Na1 . 1_554 2.97250(3) ?
Ni1 Na1 . . 2.97250(3) ?
Ni1 H1 . 1_455 1.71617 ?
Ni1 H1 . . 1.71617 ?
Ni1 H1 . 5_545 1.71617 ?
Ni1 H1 . 5_555 1.71617 ?
Ni1 H1 . 9_554 1.71617 ?
Ni1 H1 . 9_555 1.71617 ?
Na1 Na1 . 1_455 3.43235(6) ?
Na1 Na1 . 1_545 3.43235(6) ?
Na1 Na1 . 1_554 3.43235(6) ?
Na1 Na1 . 1_556 3.43235(6) ?
Na1 Na1 . 1_565 3.43235(6) ?
Na1 Na1 . 1_655 3.43235(6) ?
Na1 H1 . . 2.42704 ?
Na1 H1 . 1_556 2.42704 ?
Na1 H1 . 1_565 2.42704 ?
Na1 H1 . 1_566 2.42704 ?
Na1 H1 . 5_555 2.42704 ?
Na1 H1 . 5_556 2.42704 ?
Na1 H1 . 5_655 2.42704 ?
Na1 H1 . 5_656 2.42704 ?
Na1 H1 . 9_555 2.42704 ?
Na1 H1 . 9_565 2.42704 ?
Na1 H1 . 9_655 2.42704 ?
Na1 H1 . 9_665 2.42704 ?

loop_
_geom_hbond_atom_site_label_D
_geom_hbond_atom_site_label_H
_geom_hbond_atom_site_label_A
_geom_hbond_site_symmetry_D
_geom_hbond_site_symmetry_H
_geom_hbond_site_symmetry_A
_geom_hbond_distance_DH
_geom_hbond_distance_HA
_geom_hbond_distance_DA
_geom_hbond_angle_DHA
_geom_hbond_publ_flag
? ? ? ? ? ? ? ? ? ? ?

loop_
_geom_torsion_atom_site_label_1
_geom_torsion_atom_site_label_2
_geom_torsion_atom_site_label_3
_geom_torsion_atom_site_label_4
_geom_torsion_site_symmetry_1
_geom_torsion_site_symmetry_2
_geom_torsion_site_symmetry_3
_geom_torsion_site_symmetry_4
_geom_torsion
_geom_torsion_publ_flag
? ? ? ? ? ? ? ? ? ?

loop_
_restr_angle_atom_site_label_1
_restr_angle_site_symmetry_1
_restr_angle_atom_site_label_2
_restr_angle_site_symmetry_2
_restr_angle_atom_site_label_3
_restr_angle_site_symmetry_3
_restr_angle_target
_restr_angle_target_weight_param
? ? ? ? ? ? ? ?

loop_
_restr_distance_atom_site_label_1
_restr_distance_site_symmetry_1
_restr_distance_atom_site_label_2
_restr_distance_site_symmetry_2
_restr_distance_target
_restr_distance_target_weight_param
? ? ? ? ? ?

loop_
_restr_equal_angle_atom_site_label_1
_restr_equal_angle_site_symmetry_1
_restr_equal_angle_atom_site_label_2
_restr_equal_angle_site_symmetry_2
_restr_equal_angle_atom_site_label_3
_restr_equal_angle_site_symmetry_3
_restr_equal_angle_class_class_id
_restr_equal_angle_class_target_weight_param
? ? ? ? ? ? ? ?

loop_
_restr_equal_distance_atom_site_label_1
_restr_equal_distance_site_symmetry_1
_restr_equal_distance_atom_site_label_2
_restr_equal_distance_site_symmetry_2
_restr_equal_distance_class_class_id
_restr_equal_distance_class_target_weight_param
? ? ? ? ? ?

loop_
_restr_equal_torsion_atom_site_label_1
_restr_equal_torsion_site_symmetry_1
_restr_equal_torsion_atom_site_label_2
_restr_equal_torsion_site_symmetry_2
_restr_equal_torsion_atom_site_label_3
_restr_equal_torsion_site_symmetry_3
_restr_equal_torsion_atom_site_label_4
_restr_equal_torsion_site_symmetry_4
_restr_equal_torsion_class_class_id
_restr_equal_torsion_class_target_weight_param
? ? ? ? ? ? ? ? ? ?

loop_
_restr_torsion_atom_site_label_1
_restr_torsion_site_symmetry_1
_restr_torsion_atom_site_label_2
_restr_torsion_site_symmetry_2
_restr_torsion_atom_site_label_3
_restr_torsion_site_symmetry_3
_restr_torsion_atom_site_label_4
_restr_torsion_site_symmetry_4
_restr_torsion_angle_target
_restr_torsion_weight_param
? ? ? ? ? ? ? ? ? ?
